data_7059101
loop_
_publ_author_name
'Bolotin, Dmitrii S.'
'Demakova, Marina Ya.'
'Legin, Anton A.'
'Suslonov, Vitaliy V.'
'Nazarov, Alexey A.'
'Jakupec, Michael A.'
'Keppler, Bernhard K.'
'Kukushkin, Vadim Yu.'

_publ_section_title
;
 Amidoxime platinum(ii) complexes: pH-dependent highly selective
 generation and cytotoxic activity
;
_journal_issue 14
_journal_name_full 'New Journal of Chemistry'
_journal_page_first 6840
_journal_paper_doi 10.1039/C7NJ00982H
_journal_volume 41
_journal_year 2017
_chemical_formula_moiety 'C5 H14 Cl2 N2 O2 Pt S'
_chemical_formula_sum 'C5 H14 Cl2 N2 O2 Pt S'
_chemical_formula_weight 432.23
_space_group_crystal_system triclinic
_space_group_IT_number 2
_space_group_name_Hall '-P 1'
_space_group_name_H-M_alt 'P -1'
_atom_sites_solution_hydrogens geom
_atom_sites_solution_primary iterative
_audit_creation_date 2016-03-29
_audit_creation_method
;
Olex2 1.2
(compiled 2016.02.19 svn.r3266 for OlexSys, GUI svn.r5155)
;
_audit_update_record
;
2016-04-20 deposited with the CCDC.
2017-06-01 downloaded from the CCDC.
;
_cell_angle_alpha 99.166(8)
_cell_angle_beta 91.628(8)
_cell_angle_gamma 114.355(9)
_cell_formula_units_Z 2
_cell_length_a 7.7950(7)
_cell_length_b 8.6094(9)
_cell_length_c 9.4837(9)
_cell_measurement_reflns_used 2215
_cell_measurement_temperature 100(2)
_cell_measurement_theta_max 30.6990
_cell_measurement_theta_min 3.4170
_cell_volume 569.27(11)
_computing_cell_refinement
;
CrysAlisPro, Agilent Technologies,
Version 1.171.36.32 (release 02-08-2013 CrysAlis171 .NET)
(compiled Aug  2 2013,16:46:58)
;
_computing_data_collection
;
CrysAlisPro, Agilent Technologies,
Version 1.171.36.32 (release 02-08-2013 CrysAlis171 .NET)
(compiled Aug  2 2013,16:46:58)
;
_computing_data_reduction
;
CrysAlisPro, Agilent Technologies,
Version 1.171.36.32 (release 02-08-2013 CrysAlis171 .NET)
(compiled Aug  2 2013,16:46:58)
;
_computing_molecular_graphics 'Olex2 (Dolomanov et al., 2009)'
_computing_publication_material 'Olex2 (Dolomanov et al., 2009)'
_computing_structure_refinement 'ShelXL (Sheldrick, 2015)'
_computing_structure_solution
;
Superflip (Palatinus & Chapuis, 2007;Palatinus & van der Lee, 2008;
Palatinus et al., 2012)
;
_diffrn_ambient_temperature 100(2)
_diffrn_detector_area_resol_mean 16.2096
_diffrn_measured_fraction_theta_full 0.996
_diffrn_measured_fraction_theta_max 0.996
_diffrn_measurement_details
;
#__ type_ start__ end____ width___ exp.time_
  1 omega  -44.00   38.00   1.0000    2.0000
omega____ theta____ kappa____ phi______ frames
    -      -22.4081   57.0000  150.0000 82

#__ type_ start__ end____ width___ exp.time_
  2 omega  -80.00  -38.00   1.0000    2.0000
omega____ theta____ kappa____ phi______ frames
    -      -22.4081  131.0000  -36.0000 42

#__ type_ start__ end____ width___ exp.time_
  3 omega  -88.00  -19.00   1.0000    2.0000
omega____ theta____ kappa____ phi______ frames
    -      -22.4081  138.0000  138.0000 69

#__ type_ start__ end____ width___ exp.time_
  4 omega  -90.00  -13.00   1.0000    2.0000
omega____ theta____ kappa____ phi______ frames
    -      -22.4081  -57.0000  -90.0000 77

#__ type_ start__ end____ width___ exp.time_
  5 omega  -95.00   14.00   1.0000    2.0000
omega____ theta____ kappa____ phi______ frames
    -      -22.4081  -19.0000  -30.0000 109

#__ type_ start__ end____ width___ exp.time_
  6 omega  -67.00  -42.00   1.0000    2.0000
omega____ theta____ kappa____ phi______ frames
    -      -22.4081  -77.0000   90.0000 25
;
_diffrn_measurement_device_type 'Xcalibur, Eos'
_diffrn_measurement_method '\w scans'
_diffrn_orient_matrix_UB_11 -0.0481661000
_diffrn_orient_matrix_UB_12 0.0468355000
_diffrn_orient_matrix_UB_13 -0.0237167000
_diffrn_orient_matrix_UB_21 -0.0066840000
_diffrn_orient_matrix_UB_22 0.0319287000
_diffrn_orient_matrix_UB_23 0.0723726000
_diffrn_orient_matrix_UB_31 0.0878782000
_diffrn_orient_matrix_UB_32 0.0725568000
_diffrn_orient_matrix_UB_33 0.0016146000
_diffrn_radiation_monochromator graphite
_diffrn_radiation_type MoK\a
_diffrn_radiation_wavelength 0.71073
_diffrn_reflns_av_R_equivalents 0.0265
_diffrn_reflns_av_unetI/netI 0.0456
_diffrn_reflns_Laue_measured_fraction_full 0.996
_diffrn_reflns_Laue_measured_fraction_max 0.996
_diffrn_reflns_limit_h_max 10
_diffrn_reflns_limit_h_min -8
_diffrn_reflns_limit_k_max 10
_diffrn_reflns_limit_k_min -11
_diffrn_reflns_limit_l_max 12
_diffrn_reflns_limit_l_min -11
_diffrn_reflns_number 4656
_diffrn_reflns_point_group_measured_fraction_full 0.996
_diffrn_reflns_point_group_measured_fraction_max 0.996
_diffrn_reflns_theta_full 25.242
_diffrn_reflns_theta_max 27.500
_diffrn_reflns_theta_min 2.644
_diffrn_source 'Enhance (Mo) X-ray Source'
_exptl_absorpt_coefficient_mu 12.950
_exptl_absorpt_correction_T_max 1.00000
_exptl_absorpt_correction_T_min 0.46761
_exptl_absorpt_correction_type multi-scan
_exptl_absorpt_process_details
;
CrysAlisPro, Agilent Technologies,
Version 1.171.36.32 (release 02-08-2013 CrysAlis171 .NET)
(compiled Aug  2 2013,16:46:58)
Empirical absorption correction using spherical harmonics,
 implemented in SCALE3 ABSPACK scaling algorithm.
;
_exptl_crystal_colour 'clear colourless'
_exptl_crystal_colour_lustre clear
_exptl_crystal_colour_primary colourless
_exptl_crystal_density_diffrn 2.522
_exptl_crystal_description prism
_exptl_crystal_F_000 404
_exptl_crystal_size_max 0.25
_exptl_crystal_size_mid 0.25
_exptl_crystal_size_min 0.2
_refine_diff_density_max 1.930
_refine_diff_density_min -2.495
_refine_diff_density_rms 0.230
_refine_ls_extinction_method none
_refine_ls_goodness_of_fit_ref 1.038
_refine_ls_hydrogen_treatment constr
_refine_ls_matrix_type full
_refine_ls_number_parameters 139
_refine_ls_number_reflns 2607
_refine_ls_number_restraints 6
_refine_ls_restrained_S_all 1.037
_refine_ls_R_factor_all 0.0342
_refine_ls_R_factor_gt 0.0311
_refine_ls_shift/su_max 0.001
_refine_ls_shift/su_mean 0.000
_refine_ls_structure_factor_coef Fsqd
_refine_ls_weighting_details 'w=1/[\s^2^(Fo^2^)+(0.0232P)^2^+3.1833P] where P=(Fo^2^+2Fc^2^)/3'
_refine_ls_weighting_scheme calc
_refine_ls_wR_factor_gt 0.0657
_refine_ls_wR_factor_ref 0.0679
_reflns_Friedel_coverage 0.000
_reflns_number_gt 2440
_reflns_number_total 2607
_reflns_threshold_expression 'I > 2\s(I)'
_cod_data_source_file c7nj00982h2.cif
_cod_data_source_block 3b
_cod_original_cell_volume 569.26(10)
_cod_database_code 7059101
_chemical_oxdiff_formula 'Pt Cl2 S O2 N2 C5 H8'
_shelx_space_group_comment
;
The symmetry employed for this shelxl refinement is uniquely defined
by the following loop, which should always be used as a source of
symmetry information in preference to the above space-group names.
They are only intended as comments.
;
_reflns_odcompleteness_completeness 99.93
_reflns_odcompleteness_iscentric 1
_reflns_odcompleteness_theta 28.51
_olex2_refinement_description
;
1. Fixed Uiso
 At 1.2 times of:
  All C(H,H) groups, All N(H,H) groups
 At 1.5 times of:
  All C(H,H,H) groups, All O(H) groups
2. Restrained distances
 N1-O1 \\sim N1-O1A
 with sigma of 0.0001
 N1-C1A \\sim N1-C1
 with sigma of 0.0001
 S1-O2 \\sim S1-O2A
 with sigma of 0.0001
 S1-C3 \\sim S1-C3A
 with sigma of 0.0001
 S1-C4 \\sim S1-C4A
 with sigma of 0.0001
 C1A-C2A \\sim C2-C1
 with sigma of 0.0001
3. Uiso/Uaniso restraints and constraints
Uanis(C3A) = Uanis(C4A)
Uanis(O1A) = Uanis(O1)
Uanis(N2A) = Uanis(N2)
Uanis(C1A) = Uanis(C1)
Uanis(O2) = Uanis(S1) = Uanis(O2A)
Uanis(C3) = Uanis(C4) = Uanis(S1)
Uanis(C2) = Uanis(C2A)
Uanis(C5) = Uanis(C5A)
4. Others
 Sof(O1A)=Sof(H1A)=Sof(O2A)=Sof(N2A)=Sof(H2AA)=Sof(H2AB)=Sof(C1A)=Sof(C2A)=
 Sof(H2AC)=Sof(H2AD)=Sof(C3A)=Sof(H3AA)=Sof(H3AB)=Sof(H3AC)=Sof(C4A)=Sof(H4AA)=
 Sof(H4AB)=Sof(H4AC)=Sof(C5A)=Sof(H5AA)=Sof(H5AB)=Sof(H5AC)=1-FVAR(1)
 Sof(O2)=Sof(O1)=Sof(H1)=Sof(N2)=Sof(H2A)=Sof(H2B)=Sof(C1)=Sof(C3)=Sof(H3A)=
 Sof(H3B)=Sof(H3C)=Sof(C4)=Sof(H4A)=Sof(H4B)=Sof(H4C)=Sof(C2)=Sof(H2C)=Sof(H2D)=
 Sof(C5)=Sof(H5A)=Sof(H5B)=Sof(H5C)=FVAR(1)
5.a Secondary CH2 refined with riding coordinates:
 C2A(H2AC,H2AD), C2(H2C,H2D)
5.b X=CH2 refined with riding coordinates:
 N2A(H2AA,H2AB), N2(H2A,H2B)
5.c Idealised Me refined as rotating group:
 C3A(H3AA,H3AB,H3AC), C4A(H4AA,H4AB,H4AC), C5A(H5AA,H5AB,H5AC), C3(H3A,H3B,
 H3C), C4(H4A,H4B,H4C), C5(H5A,H5B,H5C)
5.d Idealised tetrahedral OH refined as rotating group:
 O1A(H1A), O1(H1)
;
_shelx_shelxl_version_number 2014/7
_olex2_submission_special_instructions 'No special instructions were received'

loop_
_space_group_symop_operation_xyz
'x, y, z'
'-x, -y, -z'

loop_
_atom_site_label
_atom_site_type_symbol
_atom_site_fract_x
_atom_site_fract_y
_atom_site_fract_z
_atom_site_U_iso_or_equiv
_atom_site_adp_type
_atom_site_occupancy
_atom_site_site_symmetry_order
_atom_site_calc_flag
_atom_site_refinement_flags_posn
_atom_site_refinement_flags_occupancy
_atom_site_disorder_assembly
_atom_site_disorder_group
Pt1 Pt 0.92530(3) 0.87910(3) 0.71692(2) 0.01294(8) Uani 1 1 d . . . .
Cl1 Cl 1.2350(2) 1.0214(2) 0.82033(17) 0.0232(3) Uani 1 1 d . . . .
Cl2 Cl 0.9264(2) 0.6103(2) 0.72394(18) 0.0236(3) Uani 1 1 d . . . .
S1 S 0.9262(2) 1.13607(19) 0.72194(15) 0.0145(3) Uani 1 1 d D . . .
O1A O 0.627(3) 0.734(2) 0.4685(3) 0.019(2) Uani 0.368(6) 1 d D P A 2
H1A H 0.7200 0.7313 0.4314 0.029 Uiso 0.368(6) 1 calc GR P A 2
O2A O 1.0848(7) 1.2602(8) 0.6605(6) 0.0145(3) Uani 0.368(6) 1 d D P A 2
N1 N 0.6599(7) 0.7554(5) 0.6194(5) 0.0166(11) Uani 1 1 d D . . .
N2A N 0.330(6) 0.638(4) 0.590(5) 0.018(3) Uani 0.368(6) 1 d . P A 2
H2AA H 0.3259 0.6248 0.4975 0.021 Uiso 0.368(6) 1 calc R P A 2
H2AB H 0.2273 0.6069 0.6303 0.021 Uiso 0.368(6) 1 calc R P A 2
C1A C 0.4930(4) 0.703(3) 0.6672(3) 0.019(3) Uani 0.368(6) 1 d D P A 2
C2A C 0.487(2) 0.733(2) 0.8264(4) 0.0190(18) Uani 0.368(6) 1 d D P A 2
H2AC H 0.3886 0.7710 0.8499 0.023 Uiso 0.368(6) 1 calc R P A 2
H2AD H 0.6073 0.8237 0.8724 0.023 Uiso 0.368(6) 1 calc R P A 2
C3A C 0.9007(12) 1.2404(9) 0.8939(4) 0.030(3) Uani 0.368(6) 1 d D P A 2
H3AA H 0.8711 1.3358 0.8825 0.044 Uiso 0.368(6) 1 calc GR P A 2
H3AB H 1.0169 1.2828 0.9551 0.044 Uiso 0.368(6) 1 calc GR P A 2
H3AC H 0.8003 1.1586 0.9361 0.044 Uiso 0.368(6) 1 calc GR P A 2
C4A C 0.7257(5) 1.1226(10) 0.6151(7) 0.030(3) Uani 0.368(6) 1 d D P A 2
H4AA H 0.7313 1.0798 0.5162 0.044 Uiso 0.368(6) 1 calc GR P A 2
H4AB H 0.7269 1.2357 0.6245 0.044 Uiso 0.368(6) 1 calc GR P A 2
H4AC H 0.6115 1.0449 0.6472 0.044 Uiso 0.368(6) 1 calc GR P A 2
C5A C 0.449(3) 0.568(3) 0.8815(19) 0.025(2) Uani 0.368(6) 1 d . P A 2
H5AA H 0.4282 0.5839 0.9810 0.038 Uiso 0.368(6) 1 calc GR P A 2
H5AB H 0.5558 0.5403 0.8712 0.038 Uiso 0.368(6) 1 calc GR P A 2
H5AC H 0.3386 0.4750 0.8274 0.038 Uiso 0.368(6) 1 calc GR P A 2
O2 O 1.0565(7) 1.2534(6) 0.6370(4) 0.0145(3) Uani 0.632(6) 1 d D P A 1
O1 O 0.6319(14) 0.7853(8) 0.4799(3) 0.019(2) Uani 0.632(6) 1 d D P A 1
H1 H 0.7138 0.7752 0.4318 0.029 Uiso 0.632(6) 1 calc GR P A 1
N2 N 0.339(3) 0.5914(18) 0.589(3) 0.018(3) Uani 0.632(6) 1 d . P A 1
H2A H 0.3337 0.6107 0.5027 0.021 Uiso 0.632(6) 1 calc R P A 1
H2B H 0.2368 0.5284 0.6222 0.021 Uiso 0.632(6) 1 calc R P A 1
C1 C 0.5045(5) 0.6594(7) 0.6701(3) 0.019(3) Uani 0.632(6) 1 d D P A 1
C3 C 0.9790(13) 1.2454(9) 0.9055(4) 0.0145(3) Uani 0.632(6) 1 d D P A 1
H3A H 0.8832 1.1800 0.9610 0.022 Uiso 0.632(6) 1 calc GR P A 1
H3B H 0.9820 1.3589 0.9116 0.022 Uiso 0.632(6) 1 calc GR P A 1
H3C H 1.1000 1.2558 0.9424 0.022 Uiso 0.632(6) 1 calc GR P A 1
C4 C 0.6946(4) 1.1262(8) 0.6872(9) 0.0145(3) Uani 0.632(6) 1 d D P A 1
H4A H 0.6493 1.0776 0.5879 0.022 Uiso 0.632(6) 1 calc GR P A 1
H4B H 0.7002 1.2411 0.7091 0.022 Uiso 0.632(6) 1 calc GR P A 1
H4C H 0.6101 1.0547 0.7462 0.022 Uiso 0.632(6) 1 calc GR P A 1
C2 C 0.5103(13) 0.6254(9) 0.8196(3) 0.0190(18) Uani 0.632(6) 1 d D P A 1
H2C H 0.6407 0.6790 0.8624 0.023 Uiso 0.632(6) 1 calc R P A 1
H2D H 0.4631 0.5013 0.8157 0.023 Uiso 0.632(6) 1 calc R P A 1
C5 C 0.3942(15) 0.6944(15) 0.9139(11) 0.025(2) Uani 0.632(6) 1 d . P A 1
H5A H 0.4341 0.8156 0.9125 0.038 Uiso 0.632(6) 1 calc GR P A 1
H5B H 0.4122 0.6794 1.0105 0.038 Uiso 0.632(6) 1 calc GR P A 1
H5C H 0.2627 0.6321 0.8784 0.038 Uiso 0.632(6) 1 calc GR P A 1

loop_
_atom_site_aniso_label
_atom_site_aniso_U_11
_atom_site_aniso_U_22
_atom_site_aniso_U_33
_atom_site_aniso_U_23
_atom_site_aniso_U_13
_atom_site_aniso_U_12
Pt1 0.01610(13) 0.00995(12) 0.01535(12) 0.00488(8) 0.00860(8) 0.00672(9)
Cl1 0.0243(8) 0.0176(8) 0.0273(8) 0.0055(6) -0.0035(6) 0.0083(6)
Cl2 0.0243(8) 0.0109(7) 0.0384(9) 0.0069(6) 0.0075(6) 0.0091(6)
S1 0.0163(6) 0.0106(6) 0.0178(6) 0.0042(5) 0.0062(5) 0.0062(5)
O1A 0.014(2) 0.023(6) 0.023(3) 0.017(3) 0.008(2) 0.006(4)
O2A 0.0163(6) 0.0106(6) 0.0178(6) 0.0042(5) 0.0062(5) 0.0062(5)
N1 0.018(2) 0.012(2) 0.020(3) 0.006(2) 0.011(2) 0.004(2)
N2A 0.019(4) 0.005(9) 0.022(3) -0.003(7) 0.012(2) -0.002(6)
C1A 0.022(4) 0.007(7) 0.026(4) 0.001(3) 0.013(3) 0.003(3)
C2A 0.020(4) 0.016(4) 0.024(4) 0.010(4) 0.015(3) 0.007(4)
C3A 0.014(6) 0.031(8) 0.041(8) 0.008(6) 0.010(5) 0.007(6)
C4A 0.014(6) 0.031(8) 0.041(8) 0.008(6) 0.010(5) 0.007(6)
C5A 0.031(5) 0.028(5) 0.017(4) -0.004(4) -0.007(4) 0.016(4)
O2 0.0163(6) 0.0106(6) 0.0178(6) 0.0042(5) 0.0062(5) 0.0062(5)
O1 0.014(2) 0.023(6) 0.023(3) 0.017(3) 0.008(2) 0.006(4)
N2 0.019(4) 0.005(9) 0.022(3) -0.003(7) 0.012(2) -0.002(6)
C1 0.022(4) 0.007(7) 0.026(4) 0.001(3) 0.013(3) 0.003(3)
C3 0.0163(6) 0.0106(6) 0.0178(6) 0.0042(5) 0.0062(5) 0.0062(5)
C4 0.0163(6) 0.0106(6) 0.0178(6) 0.0042(5) 0.0062(5) 0.0062(5)
C2 0.020(4) 0.016(4) 0.024(4) 0.010(4) 0.015(3) 0.007(4)
C5 0.031(5) 0.028(5) 0.017(4) -0.004(4) -0.007(4) 0.016(4)

loop_
_atom_type_symbol
_atom_type_description
_atom_type_scat_dispersion_real
_atom_type_scat_dispersion_imag
_atom_type_scat_source
C C 0.0033 0.0016 'International Tables Vol C Tables 4.2.6.8 and 6.1.1.4'
H H 0.0000 0.0000 'International Tables Vol C Tables 4.2.6.8 and 6.1.1.4'
Cl Cl 0.1484 0.1585 'International Tables Vol C Tables 4.2.6.8 and 6.1.1.4'
N N 0.0061 0.0033 'International Tables Vol C Tables 4.2.6.8 and 6.1.1.4'
O O 0.0106 0.0060 'International Tables Vol C Tables 4.2.6.8 and 6.1.1.4'
Pt Pt -1.7033 8.3905 'International Tables Vol C Tables 4.2.6.8 and 6.1.1.4'
S S 0.1246 0.1234 'International Tables Vol C Tables 4.2.6.8 and 6.1.1.4'

loop_
_geom_angle_atom_site_label_1
_geom_angle_atom_site_label_2
_geom_angle_atom_site_label_3
_geom_angle
Cl1 Pt1 Cl2 91.13(6)
S1 Pt1 Cl1 87.64(6)
S1 Pt1 Cl2 177.17(6)
N1 Pt1 Cl1 177.74(14)
N1 Pt1 Cl2 88.91(14)
N1 Pt1 S1 92.42(14)
O2A S1 Pt1 115.8(3)
O2A S1 C3A 109.1(4)
O2A S1 C4A 102.0(3)
C3A S1 Pt1 114.9(3)
C3A S1 C4A 101.4(4)
C4A S1 Pt1 111.9(3)
O2 S1 Pt1 118.6(2)
O2 S1 C3 107.7(3)
O2 S1 C4 109.0(3)
C3 S1 Pt1 107.2(3)
C3 S1 C4 99.2(4)
C4 S1 Pt1 113.2(2)
N1 O1A H1A 109.5
O1A N1 Pt1 119.9(8)
C1A N1 Pt1 133.2(4)
C1A N1 O1A 106.2(9)
O1 N1 Pt1 116.2(5)
C1 N1 Pt1 129.2(4)
C1 N1 O1 114.4(6)
H2AA N2A H2AB 120.0
C1A N2A H2AA 120.0
C1A N2A H2AB 120.0
N1 C1A C2A 117.4(6)
N2A C1A N1 126(2)
N2A C1A C2A 116(2)
C1A C2A H2AC 109.6
C1A C2A H2AD 109.6
C1A C2A C5A 110.2(16)
H2AC C2A H2AD 108.1
C5A C2A H2AC 109.6
C5A C2A H2AD 109.6
S1 C3A H3AA 109.5
S1 C3A H3AB 109.5
S1 C3A H3AC 109.5
H3AA C3A H3AB 109.5
H3AA C3A H3AC 109.5
H3AB C3A H3AC 109.5
S1 C4A H4AA 109.5
S1 C4A H4AB 109.5
S1 C4A H4AC 109.5
H4AA C4A H4AB 109.5
H4AA C4A H4AC 109.5
H4AB C4A H4AC 109.5
C2A C5A H5AA 109.5
C2A C5A H5AB 109.5
C2A C5A H5AC 109.5
H5AA C5A H5AB 109.5
H5AA C5A H5AC 109.5
H5AB C5A H5AC 109.5
N1 O1 H1 109.5
H2A N2 H2B 120.0
C1 N2 H2A 120.0
C1 N2 H2B 120.0
N1 C1 N2 120.2(10)
N1 C1 C2 120.5(5)
N2 C1 C2 119.3(11)
S1 C3 H3A 109.5
S1 C3 H3B 109.5
S1 C3 H3C 109.5
H3A C3 H3B 109.5
H3A C3 H3C 109.5
H3B C3 H3C 109.5
S1 C4 H4A 109.5
S1 C4 H4B 109.5
S1 C4 H4C 109.5
H4A C4 H4B 109.5
H4A C4 H4C 109.5
H4B C4 H4C 109.5
C1 C2 H2C 109.0
C1 C2 H2D 109.0
C1 C2 C5 112.7(7)
H2C C2 H2D 107.8
C5 C2 H2C 109.0
C5 C2 H2D 109.0
C2 C5 H5A 109.5
C2 C5 H5B 109.5
C2 C5 H5C 109.5
H5A C5 H5B 109.5
H5A C5 H5C 109.5
H5B C5 H5C 109.5

loop_
_geom_bond_atom_site_label_1
_geom_bond_atom_site_label_2
_geom_bond_distance
Pt1 Cl1 2.3095(16)
Pt1 Cl2 2.3294(16)
Pt1 S1 2.2025(16)
Pt1 N1 2.007(5)
S1 O2A 1.470(3)
S1 C3A 1.790(4)
S1 C4A 1.790(4)
S1 O2 1.470(3)
S1 C3 1.790(4)
S1 C4 1.790(4)
O1A H1A 0.8200
O1A N1 1.415(6)
N1 C1A 1.310(5)
N1 O1 1.415(6)
N1 C1 1.310(5)
N2A H2AA 0.8600
N2A H2AB 0.8600
N2A C1A 1.30(5)
C1A C2A 1.496(4)
C2A H2AC 0.9700
C2A H2AD 0.9700
C2A C5A 1.51(3)
C3A H3AA 0.9600
C3A H3AB 0.9600
C3A H3AC 0.9600
C4A H4AA 0.9600
C4A H4AB 0.9600
C4A H4AC 0.9600
C5A H5AA 0.9600
C5A H5AB 0.9600
C5A H5AC 0.9600
O1 H1 0.8200
N2 H2A 0.8600
N2 H2B 0.8600
N2 C1 1.34(2)
C1 C2 1.496(4)
C3 H3A 0.9600
C3 H3B 0.9600
C3 H3C 0.9600
C4 H4A 0.9600
C4 H4B 0.9600
C4 H4C 0.9600
C2 H2C 0.9700
C2 H2D 0.9700
C2 C5 1.514(13)
C5 H5A 0.9600
C5 H5B 0.9600
C5 H5C 0.9600
